data_4316098
loop_
_publ_author_name
'Clare E. Rowland'
'Christopher L. Cahill'

_publ_contact_author_address
;Department of Chemistry
George Washington University
725 21st Street, NW
Washington, DC 20052
;
_publ_contact_author_email cahill@gwu.edu
_publ_contact_author_fax 202-994-5873
_publ_contact_author_name 'Christopher L. Cahill'
_publ_contact_author_phone 202-994-6959
_publ_section_title
;
 Hydrothermal Synthesis of Uranyl Squarates and Squarate-Oxalates:
 Hydrolysis Trends and in Situ Oxalate Formation
;
_journal_name_full 'Inorganic Chemistry'
_journal_page_first 6716
_journal_page_last 6724
_journal_paper_doi 10.1021/ic100887c
_journal_volume 49
_journal_year 2010
_chemical_formula_moiety 'C6 H O13 U2, NH4, H2O'
_chemical_formula_sum 'C6 H7 N O14 U2'
_chemical_formula_weight 793.176
_chemical_name_systematic
; 
 ? 
;
_space_group_IT_number 14
_symmetry_cell_setting monoclinic
_symmetry_space_group_name_Hall '-P 2yn'
_symmetry_space_group_name_H-M 'P 1 21/n 1'
_atom_sites_solution_primary direct
_atom_sites_solution_secondary difmap
_audit_creation_method SHELXL-97
_cell_angle_alpha 90.00
_cell_angle_beta 106.3940(10)
_cell_angle_gamma 90.00
_cell_formula_units_Z 4
_cell_length_a 9.0601(7)
_cell_length_b 15.7299(12)
_cell_length_c 10.5108(8)
_cell_measurement_reflns_used 9901
_cell_measurement_temperature 100(2)
_cell_measurement_theta_max 29.566
_cell_measurement_theta_min 2.6685
_cell_volume 1437.04(19)
_computing_cell_refinement 'ApexII software suite (Bruker AXS)'
_computing_data_collection 'SMART v5.05 (Bruker AXS)'
_computing_data_reduction 'ApexII software suite (Bruker AXS)'
_computing_molecular_graphics 'ORTEP-3 for Windows (Farrugia, 1997)'
_computing_publication_material 'WINGX (Farrugia, 1998)'
_computing_structure_refinement 'SHELXL-97 (Sheldrick, 2008)'
_computing_structure_solution 'SHELXS-97 (Sheldrick, 2008)'
_diffrn_ambient_temperature 100(2)
_diffrn_measured_fraction_theta_full 0.999
_diffrn_measured_fraction_theta_max 0.999
_diffrn_measurement_device_type 'Bruker Smart APEXII CCD Detector'
_diffrn_measurement_method 'phi and omega scans'
_diffrn_radiation_monochromator graphite
_diffrn_radiation_source 'fine-focus sealed tube'
_diffrn_radiation_type MoK\a
_diffrn_radiation_wavelength 0.71073
_diffrn_reflns_av_R_equivalents 0.0305
_diffrn_reflns_av_sigmaI/netI 0.0183
_diffrn_reflns_limit_h_max 11
_diffrn_reflns_limit_h_min -12
_diffrn_reflns_limit_k_max 20
_diffrn_reflns_limit_k_min -20
_diffrn_reflns_limit_l_max 14
_diffrn_reflns_limit_l_min -12
_diffrn_reflns_number 26265
_diffrn_reflns_theta_full 28.28
_diffrn_reflns_theta_max 28.28
_diffrn_reflns_theta_min 2.40
_exptl_absorpt_coefficient_mu 22.587
_exptl_absorpt_correction_T_max 0.405
_exptl_absorpt_correction_T_min 0.214
_exptl_absorpt_correction_type empirical
_exptl_absorpt_process_details SADABS
_exptl_crystal_colour yellow
_exptl_crystal_density_diffrn 3.642
_exptl_crystal_density_method 'not measured'
_exptl_crystal_description block
_exptl_crystal_F_000 1363
_exptl_crystal_size_max 0.08
_exptl_crystal_size_mid 0.06
_exptl_crystal_size_min 0.04
_refine_diff_density_max 1.469
_refine_diff_density_min -1.334
_refine_diff_density_rms 0.176
_refine_ls_extinction_method none
_refine_ls_goodness_of_fit_ref 1.108
_refine_ls_hydrogen_treatment none
_refine_ls_matrix_type full
_refine_ls_number_parameters 204
_refine_ls_number_reflns 3549
_refine_ls_number_restraints 0
_refine_ls_restrained_S_all 1.108
_refine_ls_R_factor_all 0.0262
_refine_ls_R_factor_gt 0.0180
_refine_ls_shift/su_max 0.002
_refine_ls_shift/su_mean 0.000
_refine_ls_structure_factor_coef Fsqd
_refine_ls_weighting_details 'calc w=1/[\s^2^(Fo^2^)+(0.0135P)^2^+6.8832P] where P=(Fo^2^+2Fc^2^)/3'
_refine_ls_weighting_scheme calc
_refine_ls_wR_factor_gt 0.0403
_refine_ls_wR_factor_ref 0.0425
_reflns_number_gt 2905
_reflns_number_total 3549
_reflns_threshold_expression >2sigma(I)
_cod_data_source_file ic100887c_si_002_4.cif
_cod_data_source_block 3
_cod_original_sg_symbol_H-M 'P 21/n'
_cod_database_code 4316098

loop_
_symmetry_equiv_pos_as_xyz
'x, y, z'
'-x+1/2, y+1/2, -z+1/2'
'-x, -y, -z'
'x-1/2, -y-1/2, z-1/2'

loop_
_atom_site_label
_atom_site_type_symbol
_atom_site_fract_x
_atom_site_fract_y
_atom_site_fract_z
_atom_site_U_iso_or_equiv
_atom_site_adp_type
_atom_site_occupancy
_atom_site_symmetry_multiplicity
_atom_site_calc_flag
_atom_site_refinement_flags
_atom_site_disorder_assembly
_atom_site_disorder_group
U2 U 0.773773(18) 0.127968(10) 0.955965(15) 0.00614(5) Uani 1 1 d . . .
U1 U 0.779612(18) 0.127104(10) 1.551462(15) 0.00668(5) Uani 1 1 d . . .
O1 O 0.8443(4) 0.21178(19) 1.3777(3) 0.0122(7) Uani 1 1 d . . .
O2 O 0.8421(4) 0.04374(19) 1.3742(3) 0.0108(7) Uani 1 1 d . . .
O3 O 0.7635(4) -0.02216(19) 1.5946(3) 0.0121(8) Uani 1 1 d . . .
C3 C 0.7575(6) -0.0764(3) 1.6806(5) 0.0083(10) Uani 1 1 d . . .
O5 O 0.7672(4) 0.27579(19) 1.5987(3) 0.0113(8) Uani 1 1 d . . .
C5 C 0.7446(6) -0.1697(3) 1.8167(5) 0.0092(10) Uani 1 1 d . . .
O6 O 0.9723(4) 0.1287(2) 1.6517(3) 0.0122(6) Uani 1 1 d . . .
O7 O 0.5874(4) 0.1264(2) 1.4487(3) 0.0118(6) Uani 1 1 d . . .
O4 O 0.6835(4) 0.12518(18) 1.7304(3) 0.0100(6) Uani 1 1 d . . .
C1 C 0.8452(5) 0.1775(3) 1.2707(5) 0.0084(9) Uani 1 1 d . . .
C2 C 0.8483(5) 0.0797(3) 1.2700(5) 0.0093(9) Uani 1 1 d . . .
O11 O 0.8441(4) 0.21373(19) 1.1640(3) 0.0113(7) Uani 1 1 d . . .
O12 O 0.8542(4) 0.0465(2) 1.1625(3) 0.0123(7) Uani 1 1 d . . .
O13 O 0.7488(4) -0.02145(19) 0.9049(3) 0.0120(8) Uani 1 1 d . . .
C6 C 0.7521(6) -0.0760(3) 1.8189(4) 0.0073(10) Uani 1 1 d . . .
O14 O 0.7470(4) 0.27627(19) 0.9070(3) 0.0120(8) Uani 1 1 d . . .
C4 C 0.7514(6) -0.1695(3) 1.6799(5) 0.0097(10) Uani 1 1 d . . .
O16 O 0.9656(4) 0.1302(2) 0.9455(3) 0.0108(6) Uani 1 1 d . . .
O17 O 0.5835(4) 0.1249(2) 0.9697(3) 0.0110(6) Uani 1 1 d . . .
N1 N 0.3769(4) 0.1097(2) 1.6482(3) 0.0011(6) Uiso 1 1 d . . .
OW1 O 0.7491(3) -0.11856(17) 1.1360(3) 0.0053(6) Uani 1 1 d . . .

loop_
_atom_site_aniso_label
_atom_site_aniso_U_11
_atom_site_aniso_U_22
_atom_site_aniso_U_33
_atom_site_aniso_U_23
_atom_site_aniso_U_13
_atom_site_aniso_U_12
U2 0.01091(9) 0.00349(8) 0.00458(8) 0.00004(6) 0.00309(6) 0.00024(6)
U1 0.01199(9) 0.00375(8) 0.00468(8) 0.00005(6) 0.00296(6) 0.00015(6)
O1 0.025(2) 0.0064(15) 0.0069(16) -0.0013(12) 0.0073(14) -0.0015(13)
O2 0.0198(19) 0.0075(15) 0.0062(16) 0.0009(12) 0.0054(14) 0.0016(13)
O3 0.022(2) 0.0066(15) 0.0093(18) 0.0014(12) 0.0079(16) -0.0015(13)
C3 0.009(3) 0.0041(19) 0.010(2) -0.0017(16) 0.001(2) -0.0009(16)
O5 0.023(2) 0.0054(15) 0.0073(17) -0.0017(12) 0.0065(16) 0.0002(13)
C5 0.011(3) 0.005(2) 0.012(2) 0.0005(17) 0.004(2) -0.0001(17)
O6 0.0151(16) 0.0116(15) 0.0093(16) 0.0005(13) 0.0022(12) 0.0006(13)
O7 0.0169(17) 0.0123(16) 0.0063(15) 0.0005(13) 0.0033(12) -0.0004(14)
O4 0.0212(17) 0.0047(14) 0.0053(14) 0.0006(12) 0.0055(12) -0.0009(13)
C1 0.010(2) 0.0071(19) 0.008(2) 0.0012(17) 0.0020(17) 0.0004(17)
C2 0.012(2) 0.0063(19) 0.010(2) 0.0007(17) 0.0033(18) 0.0021(17)
O11 0.0194(19) 0.0078(15) 0.0074(17) 0.0000(12) 0.0050(14) -0.0026(13)
O12 0.024(2) 0.0071(15) 0.0053(16) -0.0014(12) 0.0033(14) 0.0025(13)
O13 0.024(2) 0.0041(14) 0.0083(17) -0.0018(12) 0.0057(16) 0.0004(13)
C6 0.009(3) 0.008(2) 0.004(2) 0.0009(16) 0.0007(19) -0.0005(17)
O14 0.023(2) 0.0057(15) 0.0077(18) 0.0008(12) 0.0053(16) -0.0005(13)
C4 0.012(3) 0.0047(19) 0.013(2) -0.0007(17) 0.004(2) -0.0014(17)
O16 0.0145(16) 0.0116(15) 0.0067(15) 0.0001(13) 0.0039(12) 0.0004(13)
O17 0.0122(16) 0.0128(16) 0.0093(15) 0.0017(13) 0.0049(12) -0.0003(13)
OW1 0.0084(14) 0.0022(13) 0.0047(14) 0.0008(11) 0.0011(11) -0.0029(11)

loop_
_atom_type_symbol
_atom_type_description
_atom_type_scat_dispersion_real
_atom_type_scat_dispersion_imag
_atom_type_scat_source
C C 0.0033 0.0016 'International Tables Vol C Tables 4.2.6.8 and 6.1.1.4'
H H 0.0000 0.0000 'International Tables Vol C Tables 4.2.6.8 and 6.1.1.4'
N N 0.0061 0.0033 'International Tables Vol C Tables 4.2.6.8 and 6.1.1.4'
O O 0.0106 0.0060 'International Tables Vol C Tables 4.2.6.8 and 6.1.1.4'
U U -9.6767 9.6646 'International Tables Vol C Tables 4.2.6.8 and 6.1.1.4'

loop_
_geom_angle_atom_site_label_1
_geom_angle_atom_site_label_2
_geom_angle_atom_site_label_3
_geom_angle
_geom_angle_site_symmetry_1
_geom_angle_site_symmetry_3
_geom_angle_publ_flag
O17 U2 O16 178.85(14) . . ?
O17 U2 O4 90.70(13) . 1_554 ?
O16 U2 O4 90.35(13) . 1_554 ?
O17 U2 O14 90.13(14) . . ?
O16 U2 O14 90.55(14) . . ?
O4 U2 O14 79.04(11) 1_554 . ?
O17 U2 O13 87.63(14) . . ?
O16 U2 O13 92.14(14) . . ?
O4 U2 O13 76.46(11) 1_554 . ?
O14 U2 O13 155.37(11) . . ?
O17 U2 O12 88.07(13) . . ?
O16 U2 O12 90.79(13) . . ?
O4 U2 O12 147.32(10) 1_554 . ?
O14 U2 O12 133.59(11) . . ?
O13 U2 O12 70.86(11) . . ?
O17 U2 O11 87.57(13) . . ?
O16 U2 O11 91.80(13) . . ?
O4 U2 O11 148.22(10) 1_554 . ?
O14 U2 O11 69.23(11) . . ?
O13 U2 O11 135.09(11) . . ?
O12 U2 O11 64.36(10) . . ?
O6 U1 O7 178.97(15) . . ?
O6 U1 O4 92.97(14) . . ?
O7 U1 O4 87.96(13) . . ?
O6 U1 O5 87.64(14) . . ?
O7 U1 O5 92.12(13) . . ?
O4 U1 O5 77.97(11) . . ?
O6 U1 O3 90.23(14) . . ?
O7 U1 O3 90.42(14) . . ?
O4 U1 O3 76.96(11) . . ?
O5 U1 O3 154.69(11) . . ?
O6 U1 O1 91.86(14) . . ?
O7 U1 O1 87.12(13) . . ?
O4 U1 O1 147.55(11) . . ?
O5 U1 O1 70.20(11) . . ?
O3 U1 O1 135.10(11) . . ?
O6 U1 O2 93.37(13) . . ?
O7 U1 O2 86.08(13) . . ?
O4 U1 O2 146.64(11) . . ?
O5 U1 O2 135.00(11) . . ?
O3 U1 O2 70.30(11) . . ?
O1 U1 O2 64.80(10) . . ?
C1 O1 U1 119.8(3) . . ?
C2 O2 U1 119.8(3) . . ?
C3 O3 U1 144.7(3) . . ?
O3 C3 C4 133.2(5) . . ?
O3 C3 C6 137.0(4) . . ?
C4 C3 C6 89.8(4) . . ?
C5 O5 U1 145.8(3) 2_658 . ?
O5 C5 C4 137.1(4) 2_648 . ?
O5 C5 C6 132.9(5) 2_648 . ?
C4 C5 C6 90.0(4) . . ?
U2 O4 U1 138.36(15) 1_556 . ?
O1 C1 O11 127.4(4) . . ?
O1 C1 C2 116.1(4) . . ?
O11 C1 C2 116.4(4) . . ?
O2 C2 O12 128.5(4) . . ?
O2 C2 C1 116.4(4) . . ?
O12 C2 C1 115.1(4) . . ?
C1 O11 U2 118.2(3) . . ?
C2 O12 U2 120.1(3) . . ?
C6 O13 U2 144.0(3) 1_554 . ?
O13 C6 C3 137.0(4) 1_556 . ?
O13 C6 C5 133.2(4) 1_556 . ?
C3 C6 C5 89.7(4) . . ?
C4 O14 U2 143.2(3) 2_657 . ?
O14 C4 C5 137.0(4) 2_647 . ?
O14 C4 C3 132.5(5) 2_647 . ?
C5 C4 C3 90.5(4) . . ?

loop_
_geom_bond_atom_site_label_1
_geom_bond_atom_site_label_2
_geom_bond_distance
_geom_bond_site_symmetry_2
_geom_bond_publ_flag
U2 O17 1.771(3) . ?
U2 O16 1.773(3) . ?
U2 O4 2.280(3) 1_554 ?
U2 O14 2.386(3) . ?
U2 O13 2.407(3) . ?
U2 O12 2.448(3) . ?
U2 O11 2.494(3) . ?
U1 O6 1.766(3) . ?
U1 O7 1.771(3) . ?
U1 O4 2.285(3) . ?
U1 O5 2.400(3) . ?
U1 O3 2.403(3) . ?
U1 O1 2.462(3) . ?
U1 O2 2.472(3) . ?
O1 C1 1.249(5) . ?
O2 C2 1.247(6) . ?
O3 C3 1.255(6) . ?
C3 C4 1.466(6) . ?
C3 C6 1.468(7) . ?
O5 C5 1.262(5) 2_658 ?
C5 O5 1.262(5) 2_648 ?
C5 C4 1.456(7) . ?
C5 C6 1.475(6) . ?
O4 U2 2.280(3) 1_556 ?
C1 O11 1.256(5) . ?
C1 C2 1.538(6) . ?
C2 O12 1.260(6) . ?
O13 C6 1.253(5) 1_554 ?
C6 O13 1.253(5) 1_556 ?
O14 C4 1.253(6) 2_657 ?
C4 O14 1.254(6) 2_647 ?
